data_4336378
loop_
_publ_author_name
'Henry S. La Pierre'
'Stefan G. Minasian'
'Mark Abubekerov'
'Stosh A. Kozimor'
'David K. Shuh'
'Tolek Tyliszczak'
'John Arnold'
'Robert G. Bergman'
'F. Dean Toste'

_publ_section_title
;
 Vanadium Bisimide Bonding Investigated by X-ray Crystallography, 51V and
 13C Nuclear Magnetic Resonance Spectroscopy, and V L3,2-Edge X-ray
 Absorption Near-Edge Structure Spectroscopy
;
_journal_name_full 'Inorganic Chemistry'
_journal_page_first 11650
_journal_page_last 11660
_journal_paper_doi 10.1021/ic4020543
_journal_volume 52
_journal_year 2013
_chemical_formula_moiety VI(PMe3)2(NtBu)2
_chemical_formula_sum 'C14 H36 I N2 P2 V'
_chemical_formula_weight 472.23
_chemical_name_common VI(PMe3)2(NtBu)2
_chemical_name_systematic
;
 ?
;
_space_group_IT_number 57
_symmetry_cell_setting orthorhombic
_symmetry_space_group_name_Hall '-P 2c 2b'
_symmetry_space_group_name_H-M 'P b c m'
_atom_sites_solution_hydrogens geom
_atom_sites_solution_primary direct
_atom_sites_solution_secondary difmap
_audit_creation_method SHELXL-97
_cell_angle_alpha 90.00
_cell_angle_beta 90.00
_cell_angle_gamma 90.00
_cell_formula_units_Z 8
_cell_length_a 11.5148(13)
_cell_length_b 28.109(3)
_cell_length_c 14.1707(16)
_cell_measurement_reflns_used 9891
_cell_measurement_temperature 100(2)
_cell_measurement_theta_max 25.43
_cell_measurement_theta_min 2.29
_cell_volume 4586.6(9)
_computing_cell_refinement 'Bruker SAINT'
_computing_data_collection 'Bruker APEX2'
_computing_data_reduction 'Bruker SAINT'
_computing_molecular_graphics ORTEP-32
_computing_publication_material WinGx
_computing_structure_refinement 'SHELXL-97 (Sheldrick, 2008)'
_computing_structure_solution SUPERFLIP
_diffrn_ambient_temperature 100(2)
_diffrn_detector_area_resol_mean 8.366
_diffrn_measured_fraction_theta_full 1.000
_diffrn_measured_fraction_theta_max 0.999
_diffrn_measurement_device_type 'Bruker APEX-II CCD'
_diffrn_measurement_method '\f and \w scans'
_diffrn_radiation_monochromator graphite
_diffrn_radiation_source 'fine-focus sealed tube'
_diffrn_radiation_type MoK\a
_diffrn_radiation_wavelength 0.71073
_diffrn_reflns_av_R_equivalents 0.0808
_diffrn_reflns_av_sigmaI/netI 0.0393
_diffrn_reflns_limit_h_max 13
_diffrn_reflns_limit_h_min -13
_diffrn_reflns_limit_k_max 33
_diffrn_reflns_limit_k_min -33
_diffrn_reflns_limit_l_max 17
_diffrn_reflns_limit_l_min -17
_diffrn_reflns_number 46440
_diffrn_reflns_theta_full 25.00
_diffrn_reflns_theta_max 25.45
_diffrn_reflns_theta_min 1.45
_exptl_absorpt_coefficient_mu 1.914
_exptl_absorpt_correction_T_max 0.8620
_exptl_absorpt_correction_T_min 0.7167
_exptl_absorpt_correction_type multi-scan
_exptl_absorpt_process_details SADABS
_exptl_crystal_colour yellow
_exptl_crystal_density_diffrn 1.368
_exptl_crystal_description rod
_exptl_crystal_F_000 1920
_exptl_crystal_size_max 0.12
_exptl_crystal_size_mid 0.12
_exptl_crystal_size_min 0.10
_refine_diff_density_max 0.952
_refine_diff_density_min -0.641
_refine_diff_density_rms 0.112
_refine_ls_extinction_method none
_refine_ls_goodness_of_fit_ref 1.074
_refine_ls_hydrogen_treatment constr
_refine_ls_matrix_type full
_refine_ls_number_parameters 214
_refine_ls_number_reflns 4422
_refine_ls_number_restraints 0
_refine_ls_restrained_S_all 1.074
_refine_ls_R_factor_all 0.0627
_refine_ls_R_factor_gt 0.0342
_refine_ls_shift/su_max 0.001
_refine_ls_shift/su_mean 0.000
_refine_ls_structure_factor_coef Fsqd
_refine_ls_weighting_details 'calc w=1/[\s^2^(Fo^2^)+(0.0116P)^2^+11.4662P] where P=(Fo^2^+2Fc^2^)/3'
_refine_ls_weighting_scheme calc
_refine_ls_wR_factor_gt 0.0572
_refine_ls_wR_factor_ref 0.0676
_reflns_number_gt 3202
_reflns_number_total 4422
_reflns_threshold_expression >2sigma(I)
_cod_data_source_file ic4020543_si_003.cif
_cod_data_source_block shelxl
_cod_original_cell_volume 4586.7(9)
_cod_database_code 4336378

loop_
_symmetry_equiv_pos_as_xyz
'x, y, z'
'-x, -y, z+1/2'
'-x, y+1/2, -z+1/2'
'x, -y+1/2, -z'
'-x, -y, -z'
'x, y, -z-1/2'
'x, -y-1/2, z-1/2'
'-x, y-1/2, z'

loop_
_atom_site_label
_atom_site_type_symbol
_atom_site_fract_x
_atom_site_fract_y
_atom_site_fract_z
_atom_site_U_iso_or_equiv
_atom_site_adp_type
_atom_site_occupancy
_atom_site_symmetry_multiplicity
_atom_site_calc_flag
_atom_site_refinement_flags
C1 C 0.4326(6) 0.2465(2) 0.2500 0.0357(17) Uani 1 2 d S
H1A H 0.4578 0.2146 0.2632 0.054 Uiso 0.50 1 calc PR
H1B H 0.3957 0.2474 0.1893 0.054 Uiso 0.50 1 calc PR
H1C H 0.3784 0.2565 0.2975 0.054 Uiso 0.50 1 calc PR
C3 C 0.5425(4) 0.49021(13) 0.1499(3) 0.0251(10) Uani 1 1 d .
H3A H 0.5080 0.4786 0.0927 0.038 Uiso 1 1 calc R
H3B H 0.6251 0.4857 0.1473 0.038 Uiso 1 1 calc R
H3C H 0.5255 0.5235 0.1567 0.038 Uiso 1 1 calc R
C4 C 1.0067(5) -0.00853(17) 0.3370(4) 0.0470(14) Uani 1 1 d .
H4A H 1.0647 -0.0330 0.3370 0.071 Uiso 1 1 calc R
H4B H 0.9309 -0.0228 0.3358 0.071 Uiso 1 1 calc R
H4C H 1.0146 0.0105 0.3929 0.071 Uiso 1 1 calc R
C6 C 0.2197(5) 0.3472(2) 0.1180(5) 0.071(2) Uani 1 1 d .
H6A H 0.2258 0.3193 0.1569 0.106 Uiso 1 1 calc R
H6B H 0.1641 0.3416 0.0688 0.106 Uiso 1 1 calc R
H6C H 0.1950 0.3736 0.1559 0.106 Uiso 1 1 calc R
C7 C 1.0221(6) 0.0228(2) 0.2500 0.0335(16) Uani 1 2 d S
C8 C 0.3380(4) 0.35821(15) 0.0744(4) 0.0371(13) Uani 1 1 d .
C9 C 1.0231(7) 0.1988(2) 0.2500 0.0416(19) Uani 1 2 d S
C10 C 0.7519(4) 0.05711(13) 0.0320(3) 0.0292(11) Uani 1 1 d .
H10A H 0.6743 0.0560 0.0566 0.044 Uiso 1 1 calc R
H10B H 0.7930 0.0288 0.0502 0.044 Uiso 1 1 calc R
H10C H 0.7492 0.0591 -0.0356 0.044 Uiso 1 1 calc R
C11 C 0.3316(5) 0.47556(19) 0.2500 0.0261(15) Uani 1 2 d S
H11A H 0.2925 0.4609 0.3022 0.039 Uiso 0.50 1 calc PR
H11B H 0.2958 0.4657 0.1920 0.039 Uiso 0.50 1 calc PR
H11C H 0.3264 0.5095 0.2557 0.039 Uiso 0.50 1 calc PR
C12 C 0.6410(4) 0.26402(13) 0.1515(3) 0.0312(12) Uani 1 1 d .
H12A H 0.6516 0.2303 0.1580 0.047 Uiso 1 1 calc R
H12B H 0.7155 0.2794 0.1504 0.047 Uiso 1 1 calc R
H12C H 0.6005 0.2706 0.0937 0.047 Uiso 1 1 calc R
C13 C 0.3779(6) 0.31727(17) 0.0106(4) 0.063(2) Uani 1 1 d .
H13A H 0.4532 0.3245 -0.0148 0.095 Uiso 1 1 calc R
H13B H 0.3235 0.3133 -0.0401 0.095 Uiso 1 1 calc R
H13C H 0.3821 0.2885 0.0468 0.095 Uiso 1 1 calc R
C14 C 0.9608(4) 0.10883(17) 0.0122(3) 0.0405(12) Uani 1 1 d .
H14A H 1.0036 0.0803 0.0257 0.061 Uiso 1 1 calc R
H14B H 1.0063 0.1361 0.0297 0.061 Uiso 1 1 calc R
H14C H 0.9437 0.1102 -0.0541 0.061 Uiso 1 1 calc R
C15 C 0.7495(5) 0.15745(14) 0.0238(3) 0.0386(13) Uani 1 1 d .
H15A H 0.7451 0.1522 -0.0430 0.058 Uiso 1 1 calc R
H15B H 0.7902 0.1866 0.0359 0.058 Uiso 1 1 calc R
H15C H 0.6724 0.1595 0.0494 0.058 Uiso 1 1 calc R
C16 C 1.0053(6) 0.22915(19) 0.1625(4) 0.074(2) Uani 1 1 d .
H16A H 0.9280 0.2420 0.1628 0.111 Uiso 1 1 calc R
H16B H 1.0160 0.2099 0.1072 0.111 Uiso 1 1 calc R
H16C H 1.0606 0.2547 0.1623 0.111 Uiso 1 1 calc R
C17 C 1.1435(6) 0.0453(3) 0.2500 0.057(2) Uani 1 2 d S
H17A H 1.1582 0.0596 0.3104 0.086 Uiso 0.50 1 calc PR
H17B H 1.1476 0.0692 0.2017 0.086 Uiso 0.50 1 calc PR
H17C H 1.2006 0.0212 0.2379 0.086 Uiso 0.50 1 calc PR
C20 C 0.3300(5) 0.40336(15) 0.0137(4) 0.0486(15) Uani 1 1 d .
H20A H 0.3018 0.4292 0.0516 0.073 Uiso 1 1 calc R
H20B H 0.2776 0.3979 -0.0379 0.073 Uiso 1 1 calc R
H20C H 0.4055 0.4111 -0.0104 0.073 Uiso 1 1 calc R
C21 C 1.1427(7) 0.1767(3) 0.2500 0.089(4) Uani 1 2 d S
H21A H 1.2002 0.2011 0.2580 0.133 Uiso 0.50 1 calc PR
H21B H 1.1555 0.1606 0.1911 0.133 Uiso 0.50 1 calc PR
H21C H 1.1484 0.1542 0.3009 0.133 Uiso 0.50 1 calc PR
N1 N 0.9347(5) 0.16115(17) 0.2500 0.0266(12) Uani 1 2 d S
N2 N 0.4227(3) 0.36508(10) 0.1486(3) 0.0242(8) Uani 1 1 d .
N3 N 0.9331(4) 0.05963(16) 0.2500 0.0236(12) Uani 1 2 d S
P1 P 0.48355(14) 0.45777(5) 0.2500 0.0189(3) Uani 1 2 d S
P2 P 0.55731(14) 0.28620(5) 0.2500 0.0196(3) Uani 1 2 d S
P3 P 0.82606(10) 0.10870(4) 0.07871(8) 0.0225(2) Uani 1 1 d .
V1 V 0.85717(8) 0.11096(3) 0.2500 0.0169(2) Uani 1 2 d S
V2 V 0.49787(9) 0.37064(3) 0.2500 0.0172(2) Uani 1 2 d S
I1 I 0.73900(3) 0.388201(12) 0.2500 0.01857(10) Uani 1 2 d S
I2 I 0.61132(3) 0.117571(12) 0.2500 0.02056(10) Uani 1 2 d S

loop_
_atom_site_aniso_label
_atom_site_aniso_U_11
_atom_site_aniso_U_22
_atom_site_aniso_U_33
_atom_site_aniso_U_23
_atom_site_aniso_U_13
_atom_site_aniso_U_12
C1 0.038(4) 0.013(3) 0.056(5) 0.000 0.000 -0.003(3)
C3 0.029(3) 0.019(2) 0.027(2) 0.0017(18) 0.004(2) 0.0047(19)
C4 0.048(3) 0.046(3) 0.047(4) 0.005(3) 0.001(3) 0.026(3)
C6 0.036(3) 0.075(4) 0.100(6) 0.025(4) -0.036(4) -0.013(3)
C7 0.025(4) 0.038(4) 0.038(4) 0.000 0.000 0.015(3)
C8 0.040(3) 0.022(2) 0.050(3) 0.000(2) -0.024(3) 0.000(2)
C9 0.040(5) 0.040(4) 0.045(5) 0.000 0.000 -0.028(4)
C10 0.040(3) 0.025(2) 0.023(2) -0.0008(18) 0.000(2) 0.001(2)
C11 0.020(3) 0.016(3) 0.042(4) 0.000 0.000 0.006(3)
C12 0.048(3) 0.014(2) 0.031(3) -0.0046(18) 0.006(2) 0.0021(19)
C13 0.091(5) 0.033(3) 0.066(4) -0.021(3) -0.051(4) 0.018(3)
C14 0.046(3) 0.044(3) 0.031(3) -0.004(2) 0.013(3) -0.006(3)
C15 0.069(4) 0.025(2) 0.022(2) 0.0009(19) -0.002(3) 0.007(2)
C16 0.087(5) 0.058(4) 0.077(5) 0.019(3) -0.005(4) -0.056(4)
C17 0.021(4) 0.074(6) 0.077(7) 0.000 0.000 0.015(4)
C20 0.076(4) 0.027(2) 0.043(3) 0.002(2) -0.031(3) 0.003(3)
C21 0.035(5) 0.092(7) 0.140(11) 0.000 0.000 -0.035(5)
N1 0.029(3) 0.026(3) 0.025(3) 0.000 0.000 -0.007(2)
N2 0.029(2) 0.0097(15) 0.034(2) -0.0003(14) -0.0074(18) 0.0014(14)
N3 0.021(3) 0.024(3) 0.026(3) 0.000 0.000 0.004(2)
P1 0.0215(8) 0.0099(6) 0.0255(9) 0.000 0.000 0.0008(6)
P2 0.0224(9) 0.0092(6) 0.0271(9) 0.000 0.000 0.0004(6)
P3 0.0276(6) 0.0205(5) 0.0194(6) 0.0007(4) 0.0015(5) -0.0012(5)
V1 0.0157(5) 0.0193(5) 0.0158(5) 0.000 0.000 -0.0022(4)
V2 0.0174(5) 0.0099(4) 0.0242(5) 0.000 0.000 -0.0004(4)
I1 0.0183(2) 0.01782(17) 0.0196(2) 0.000 0.000 -0.00076(16)
I2 0.0180(2) 0.01553(17) 0.0281(2) 0.000 0.000 0.00131(16)

loop_
_atom_type_symbol
_atom_type_description
_atom_type_scat_dispersion_real
_atom_type_scat_dispersion_imag
_atom_type_scat_source
C C 0.0033 0.0016 'International Tables Vol C Tables 4.2.6.8 and 6.1.1.4'
H H 0.0000 0.0000 'International Tables Vol C Tables 4.2.6.8 and 6.1.1.4'
N N 0.0061 0.0033 'International Tables Vol C Tables 4.2.6.8 and 6.1.1.4'
P P 0.1023 0.0942 'International Tables Vol C Tables 4.2.6.8 and 6.1.1.4'
V V 0.3005 0.5294 'International Tables Vol C Tables 4.2.6.8 and 6.1.1.4'
I I -0.4742 1.8119 'International Tables Vol C Tables 4.2.6.8 and 6.1.1.4'

loop_
_geom_angle_atom_site_label_1
_geom_angle_atom_site_label_2
_geom_angle_atom_site_label_3
_geom_angle
_geom_angle_site_symmetry_1
_geom_angle_site_symmetry_3
P2 C1 H1A 109.5 . .
P2 C1 H1B 109.5 . .
H1A C1 H1B 109.5 . .
P2 C1 H1C 109.5 . .
H1A C1 H1C 109.5 . .
H1B C1 H1C 109.5 . .
P1 C3 H3A 109.5 . .
P1 C3 H3B 109.5 . .
H3A C3 H3B 109.5 . .
P1 C3 H3C 109.5 . .
H3A C3 H3C 109.5 . .
H3B C3 H3C 109.5 . .
C7 C4 H4A 109.5 . .
C7 C4 H4B 109.5 . .
H4A C4 H4B 109.5 . .
C7 C4 H4C 109.5 . .
H4A C4 H4C 109.5 . .
H4B C4 H4C 109.5 . .
C8 C6 H6A 109.5 . .
C8 C6 H6B 109.5 . .
H6A C6 H6B 109.5 . .
C8 C6 H6C 109.5 . .
H6A C6 H6C 109.5 . .
H6B C6 H6C 109.5 . .
N3 C7 C4 109.2(4) . 6_556
N3 C7 C4 109.2(4) . .
C4 C7 C4 107.8(6) 6_556 .
N3 C7 C17 110.4(5) . .
C4 C7 C17 110.1(4) 6_556 .
C4 C7 C17 110.1(4) . .
N2 C8 C6 109.5(4) . .
N2 C8 C13 109.1(4) . .
C6 C8 C13 110.7(5) . .
N2 C8 C20 109.7(4) . .
C6 C8 C20 109.9(4) . .
C13 C8 C20 107.9(4) . .
N1 C9 C21 109.5(6) . .
N1 C9 C16 108.1(4) . 6_556
C21 C9 C16 110.8(5) . 6_556
N1 C9 C16 108.1(4) . .
C21 C9 C16 110.8(5) . .
C16 C9 C16 109.5(7) 6_556 .
P3 C10 H10A 109.5 . .
P3 C10 H10B 109.5 . .
H10A C10 H10B 109.5 . .
P3 C10 H10C 109.5 . .
H10A C10 H10C 109.5 . .
H10B C10 H10C 109.5 . .
P1 C11 H11A 109.5 . .
P1 C11 H11B 109.5 . .
H11A C11 H11B 109.5 . .
P1 C11 H11C 109.5 . .
H11A C11 H11C 109.5 . .
H11B C11 H11C 109.5 . .
P2 C12 H12A 109.5 . .
P2 C12 H12B 109.5 . .
H12A C12 H12B 109.5 . .
P2 C12 H12C 109.5 . .
H12A C12 H12C 109.5 . .
H12B C12 H12C 109.5 . .
C8 C13 H13A 109.5 . .
C8 C13 H13B 109.5 . .
H13A C13 H13B 109.5 . .
C8 C13 H13C 109.5 . .
H13A C13 H13C 109.5 . .
H13B C13 H13C 109.5 . .
P3 C14 H14A 109.5 . .
P3 C14 H14B 109.5 . .
H14A C14 H14B 109.5 . .
P3 C14 H14C 109.5 . .
H14A C14 H14C 109.5 . .
H14B C14 H14C 109.5 . .
P3 C15 H15A 109.5 . .
P3 C15 H15B 109.5 . .
H15A C15 H15B 109.5 . .
P3 C15 H15C 109.5 . .
H15A C15 H15C 109.5 . .
H15B C15 H15C 109.5 . .
C9 C16 H16A 109.5 . .
C9 C16 H16B 109.5 . .
H16A C16 H16B 109.5 . .
C9 C16 H16C 109.5 . .
H16A C16 H16C 109.5 . .
H16B C16 H16C 109.5 . .
C7 C17 H17A 109.5 . .
C7 C17 H17B 109.5 . .
H17A C17 H17B 109.5 . .
C7 C17 H17C 109.5 . .
H17A C17 H17C 109.5 . .
H17B C17 H17C 109.5 . .
C8 C20 H20A 109.5 . .
C8 C20 H20B 109.5 . .
H20A C20 H20B 109.5 . .
C8 C20 H20C 109.5 . .
H20A C20 H20C 109.5 . .
H20B C20 H20C 109.5 . .
C9 C21 H21A 109.5 . .
C9 C21 H21B 109.5 . .
H21A C21 H21B 109.5 . .
C9 C21 H21C 109.5 . .
H21A C21 H21C 109.5 . .
H21B C21 H21C 109.5 . .
C9 N1 V1 168.5(5) . .
C8 N2 V2 168.1(3) . .
C7 N3 V1 166.5(4) . .
C3 P1 C3 102.6(3) 6_556 .
C3 P1 C11 102.78(18) 6_556 .
C3 P1 C11 102.78(18) . .
C3 P1 V2 118.38(13) 6_556 .
C3 P1 V2 118.38(13) . .
C11 P1 V2 109.80(19) . .
C12 P2 C12 101.1(3) 6_556 .
C12 P2 C1 102.10(19) 6_556 .
C12 P2 C1 102.10(19) . .
C12 P2 V2 118.63(14) 6_556 .
C12 P2 V2 118.63(13) . .
C1 P2 V2 111.8(2) . .
C15 P3 C10 102.7(2) . .
C15 P3 C14 101.1(2) . .
C10 P3 C14 102.4(2) . .
C15 P3 V1 118.54(15) . .
C10 P3 V1 116.85(15) . .
C14 P3 V1 112.88(17) . .
N1 V1 N3 116.4(2) . .
N1 V1 P3 95.73(4) . .
N3 V1 P3 93.07(4) . .
N1 V1 P3 95.73(4) . 6_556
N3 V1 P3 93.07(4) . 6_556
P3 V1 P3 162.96(7) . 6_556
N1 V1 I2 118.58(18) . .
N3 V1 I2 124.97(18) . .
P3 V1 I2 81.73(4) . .
P3 V1 I2 81.73(4) 6_556 .
N2 V2 N2 117.0(3) . 6_556
N2 V2 P1 93.33(11) . .
N2 V2 P1 93.33(11) 6_556 .
N2 V2 P2 93.05(11) . .
N2 V2 P2 93.05(11) 6_556 .
P1 V2 P2 167.77(7) . .
N2 V2 I1 121.48(13) . .
N2 V2 I1 121.48(13) 6_556 .
P1 V2 I1 83.77(5) . .
P2 V2 I1 84.00(5) . .

loop_
_geom_bond_atom_site_label_1
_geom_bond_atom_site_label_2
_geom_bond_distance
_geom_bond_site_symmetry_2
C1 P2 1.819(6) .
C1 H1A 0.9600 .
C1 H1B 0.9600 .
C1 H1C 0.9600 .
C3 P1 1.818(4) .
C3 H3A 0.9600 .
C3 H3B 0.9600 .
C3 H3C 0.9600 .
C4 C7 1.526(6) .
C4 H4A 0.9600 .
C4 H4B 0.9600 .
C4 H4C 0.9600 .
C6 C8 1.528(8) .
C6 H6A 0.9600 .
C6 H6B 0.9600 .
C6 H6C 0.9600 .
C7 N3 1.456(7) .
C7 C4 1.526(6) 6_556
C7 C17 1.534(10) .
C8 N2 1.447(6) .
C8 C13 1.534(7) .
C8 C20 1.536(6) .
C9 N1 1.469(8) .
C9 C21 1.511(12) .
C9 C16 1.518(7) 6_556
C9 C16 1.518(7) .
C10 P3 1.808(4) .
C10 H10A 0.9600 .
C10 H10B 0.9600 .
C10 H10C 0.9600 .
C11 P1 1.820(6) .
C11 H11A 0.9600 .
C11 H11B 0.9600 .
C11 H11C 0.9600 .
C12 P2 1.807(4) .
C12 H12A 0.9600 .
C12 H12B 0.9600 .
C12 H12C 0.9600 .
C13 H13A 0.9600 .
C13 H13B 0.9600 .
C13 H13C 0.9600 .
C14 P3 1.815(5) .
C14 H14A 0.9600 .
C14 H14B 0.9600 .
C14 H14C 0.9600 .
C15 P3 1.806(4) .
C15 H15A 0.9600 .
C15 H15B 0.9600 .
C15 H15C 0.9600 .
C16 H16A 0.9600 .
C16 H16B 0.9600 .
C16 H16C 0.9600 .
C17 H17A 0.9600 .
C17 H17B 0.9600 .
C17 H17C 0.9600 .
C20 H20A 0.9600 .
C20 H20B 0.9600 .
C20 H20C 0.9600 .
C21 H21A 0.9600 .
C21 H21B 0.9600 .
C21 H21C 0.9600 .
N1 V1 1.669(5) .
N2 V2 1.684(4) .
N3 V1 1.687(5) .
P1 C3 1.818(4) 6_556
P1 V2 2.4548(16) .
P2 C12 1.807(4) 6_556
P2 V2 2.4703(16) .
P3 V1 2.4545(11) .
V1 P3 2.4545(11) 6_556
V1 I2 2.8370(11) .
V2 N2 1.684(4) 6_556
V2 I1 2.8201(12) .
